data_7233687
loop_
_publ_author_name
'Chi-Hsien Kuo'
'Ding-Chi Huang'
'Wei-Tao Peng'
'Kenta Goto'
'Ito Chao'
'Yu-Tai Tao'

_publ_section_title
;
 Substituent effect on the crystal packing and electronic coupling of
 tetrabenzocoronenes: a structure-property correlation
;
_journal_name_full 'Journal of Materials Chemistry C'
_journal_page_first 3928
_journal_page_last 3935
_journal_paper_doi 10.1039/C4TC00296B
_journal_volume 2
_journal_year 2014
_chemical_formula_moiety 'C40 H18 Cl2'
_chemical_formula_sum 'C40 H18 Cl2'
_chemical_formula_weight 569.44
_space_group_IT_number 14
_space_group_name_Hall '-P 2yn'
_space_group_name_H-M_alt 'P 1 21/n 1'
_symmetry_cell_setting monoclinic
_symmetry_space_group_name_H-M 'P 1 21/n 1'
_atom_sites_solution_hydrogens geom
_atom_sites_solution_primary direct
_atom_sites_solution_secondary difmap
_cell_angle_alpha 90.00
_cell_angle_beta 97.446(11)
_cell_angle_gamma 90.00
_cell_formula_units_Z 4
_cell_length_a 22.635(5)
_cell_length_b 3.8175(7)
_cell_length_c 28.706(6)
_cell_measurement_reflns_used 0
_cell_measurement_temperature 296(2)
_cell_measurement_theta_max 0
_cell_measurement_theta_min 0
_cell_volume 2459.5(9)
_computing_molecular_graphics 'Ortep-3 for Windows (Farrugia, 1997)'
_computing_publication_material 'WinGX publication routines (Farrugia, 1999)'
_computing_structure_refinement 'SHELXL-97 (Sheldrick, 1997)'
_computing_structure_solution 'SHELXS-86 (Sheldrick, 1986)'
_diffrn_ambient_temperature 296(2)
_diffrn_measured_fraction_theta_full 0.971
_diffrn_measured_fraction_theta_max 0.971
_diffrn_radiation_monochromator graphite
_diffrn_radiation_source 'fine-focus sealed tube'
_diffrn_radiation_type MoK\a
_diffrn_radiation_wavelength 0.71073
_diffrn_reflns_av_R_equivalents 0.3059
_diffrn_reflns_av_sigmaI/netI 0.4362
_diffrn_reflns_limit_h_max 25
_diffrn_reflns_limit_h_min -26
_diffrn_reflns_limit_k_max 4
_diffrn_reflns_limit_k_min -4
_diffrn_reflns_limit_l_max 34
_diffrn_reflns_limit_l_min -33
_diffrn_reflns_number 16179
_diffrn_reflns_theta_full 25.18
_diffrn_reflns_theta_max 25.18
_diffrn_reflns_theta_min 1.08
_exptl_absorpt_coefficient_mu 0.297
_exptl_absorpt_correction_T_max 0.9970
_exptl_absorpt_correction_T_min 0.8145
_exptl_absorpt_correction_type multi-scan
_exptl_crystal_colour yellow
_exptl_crystal_density_diffrn 1.538
_exptl_crystal_density_method 'not measured'
_exptl_crystal_description prism
_exptl_crystal_F_000 1168
_exptl_crystal_size_max 0.72
_exptl_crystal_size_mid 0.03
_exptl_crystal_size_min 0.01
_refine_diff_density_max 0.500
_refine_diff_density_min -0.722
_refine_diff_density_rms 0.192
_refine_ls_extinction_method none
_refine_ls_goodness_of_fit_ref 0.959
_refine_ls_hydrogen_treatment constr
_refine_ls_matrix_type full
_refine_ls_number_parameters 361
_refine_ls_number_reflns 4324
_refine_ls_number_restraints 0
_refine_ls_restrained_S_all 0.959
_refine_ls_R_factor_all 0.3834
_refine_ls_R_factor_gt 0.1204
_refine_ls_shift/su_max 0.009
_refine_ls_shift/su_mean 0.002
_refine_ls_structure_factor_coef Fsqd
_refine_ls_weighting_details 'calc w=1/[\s^2^(Fo^2^)+(0.1781P)^2^+0.0000P] where P=(Fo^2^+2Fc^2^)/3'
_refine_ls_weighting_scheme calc
_refine_ls_wR_factor_gt 0.2639
_refine_ls_wR_factor_ref 0.4332
_reflns_number_gt 1041
_reflns_number_total 4324
_reflns_threshold_expression >2sigma(I)
_cod_data_source_file 1000002.cif
_cod_data_source_block PCOD1000002
_cod_original_cell_volume 2459.5(8)
_cod_original_sg_symbol_H-M 'P 21/n'
_cod_database_code 7233687

loop_
_symmetry_equiv_pos_as_xyz
'x, y, z'
'-x+1/2, y+1/2, -z+1/2'
'-x, -y, -z'
'x-1/2, -y-1/2, z-1/2'

loop_
_atom_site_label
_atom_site_type_symbol
_atom_site_fract_x
_atom_site_fract_y
_atom_site_fract_z
_atom_site_U_iso_or_equiv
_atom_site_adp_type
_atom_site_occupancy
_atom_site_symmetry_multiplicity
_atom_site_calc_flag
_atom_site_refinement_flags
_atom_site_disorder_assembly
_atom_site_disorder_group
C1 C 0.6752(6) 0.966(4) 0.1257(7) 0.046(5) Uani 1 1 d . . .
C2 C 0.6346(7) 0.796(4) 0.0916(6) 0.049(5) Uani 1 1 d . . .
H2 H 0.6458 0.7317 0.0628 0.059 Uiso 1 1 calc R . .
C3 C 0.5782(7) 0.726(4) 0.1018(5) 0.039(4) Uani 1 1 d . . .
H3 H 0.5511 0.6078 0.0802 0.047 Uiso 1 1 calc R . .
C4 C 0.5611(6) 0.837(3) 0.1461(5) 0.032(4) Uani 1 1 d . . .
C5 C 0.6061(6) 0.968(4) 0.1809(5) 0.033(4) Uani 1 1 d . . .
C6 C 0.6620(7) 1.050(4) 0.1697(5) 0.038(4) Uani 1 1 d . . .
H6 H 0.6901 1.1595 0.1914 0.045 Uiso 1 1 calc R . .
C7 C 0.5947(6) 1.007(3) 0.2278(5) 0.028(3) Uani 1 1 d . . .
C8 C 0.6375(6) 1.150(4) 0.2624(5) 0.037(3) Uani 1 1 d . . .
H8 H 0.6716 1.2534 0.2536 0.045 Uiso 1 1 calc R . .
C9 C 0.6301(6) 1.141(4) 0.3075(5) 0.037(3) Uani 1 1 d . . .
H9 H 0.6586 1.2425 0.3297 0.045 Uiso 1 1 calc R . .
C10 C 0.5801(6) 0.982(4) 0.3221(5) 0.034(4) Uani 1 1 d . . .
C11 C 0.5340(6) 0.855(3) 0.2883(5) 0.029(4) Uani 1 1 d . . .
C12 C 0.5424(6) 0.877(4) 0.2404(5) 0.034(4) Uani 1 1 d . . .
C13 C 0.5742(5) 0.904(3) 0.3713(5) 0.028(4) Uani 1 1 d . . .
C14 C 0.6218(6) 0.958(4) 0.4069(5) 0.037(4) Uani 1 1 d . . .
H14 H 0.6552 1.0750 0.3990 0.044 Uiso 1 1 calc R . .
C15 C 0.6226(7) 0.852(4) 0.4524(6) 0.050(5) Uani 1 1 d . . .
H15 H 0.6554 0.8944 0.4747 0.060 Uiso 1 1 calc R . .
C16 C 0.5720(8) 0.676(4) 0.4643(6) 0.053(5) Uani 1 1 d . . .
H16 H 0.5725 0.5904 0.4947 0.064 Uiso 1 1 calc R . .
C17 C 0.5220(7) 0.626(4) 0.4323(6) 0.048(5) Uani 1 1 d . . .
H17 H 0.4891 0.5070 0.4407 0.058 Uiso 1 1 calc R . .
C18 C 0.5215(6) 0.763(4) 0.3850(5) 0.029(4) Uani 1 1 d . . .
C19 C 0.4685(6) 0.711(3) 0.3499(5) 0.025(4) Uani 1 1 d . . .
C20 C 0.4106(6) 0.642(4) 0.3655(5) 0.034(4) Uani 1 1 d . . .
C21 C 0.3911(7) 0.736(4) 0.4082(5) 0.033(4) Uani 1 1 d . . .
H21 H 0.4171 0.8617 0.4297 0.040 Uiso 1 1 calc R . .
C22 C 0.3384(7) 0.655(4) 0.4198(5) 0.038(4) Uani 1 1 d . . .
H22 H 0.3290 0.7140 0.4494 0.046 Uiso 1 1 calc R . .
C23 C 0.2967(6) 0.484(4) 0.3881(5) 0.035(4) Uani 1 1 d . . .
H23 H 0.2602 0.4167 0.3968 0.042 Uiso 1 1 calc R . .
C24 C 0.3091(6) 0.418(4) 0.3460(6) 0.036(4) Uani 1 1 d . . .
H24 H 0.2804 0.3087 0.3248 0.043 Uiso 1 1 calc R . .
C25 C 0.3648(7) 0.507(3) 0.3308(5) 0.035(4) Uani 1 1 d . . .
C26 C 0.3760(6) 0.477(3) 0.2817(5) 0.033(4) Uani 1 1 d . . .
C27 C 0.4314(6) 0.623(3) 0.2673(5) 0.033(4) Uani 1 1 d . . .
C28 C 0.4793(6) 0.734(3) 0.3027(6) 0.032(4) Uani 1 1 d . . .
C29 C 0.4958(6) 0.766(3) 0.2045(6) 0.033(4) Uani 1 1 d . . .
C30 C 0.4401(6) 0.631(3) 0.2180(5) 0.033(4) Uani 1 1 d . . .
C31 C 0.3937(6) 0.518(3) 0.1823(5) 0.028(3) Uani 1 1 d . . .
C32 C 0.3428(6) 0.357(4) 0.1962(6) 0.041(3) Uani 1 1 d . . .
H32 H 0.3142 0.2633 0.1734 0.049 Uiso 1 1 calc R . .
C33 C 0.3345(6) 0.335(4) 0.2430(5) 0.041(3) Uani 1 1 d . . .
H33 H 0.3004 0.2237 0.2504 0.049 Uiso 1 1 calc R . .
C34 C 0.5027(6) 0.772(3) 0.1567(5) 0.028(4) Uani 1 1 d . . .
C35 C 0.4503(6) 0.731(3) 0.1204(5) 0.033(4) Uani 1 1 d . . .
C36 C 0.3966(7) 0.575(3) 0.1326(5) 0.033(4) Uani 1 1 d . . .
C37 C 0.3488(6) 0.517(4) 0.0982(6) 0.040(4) Uani 1 1 d . . .
H37 H 0.3149 0.4034 0.1057 0.048 Uiso 1 1 calc R . .
C38 C 0.3513(7) 0.625(5) 0.0543(5) 0.045(5) Uani 1 1 d . . .
C39 C 0.4019(7) 0.794(4) 0.0413(6) 0.049(5) Uani 1 1 d . . .
H39 H 0.4028 0.8709 0.0107 0.058 Uiso 1 1 calc R . .
C40 C 0.4482(6) 0.839(4) 0.0738(5) 0.034(4) Uani 1 1 d . . .
H40 H 0.4816 0.9513 0.0650 0.041 Uiso 1 1 calc R . .
Cl1 Cl 0.74500(18) 1.0728(12) 0.10827(17) 0.0630(15) Uani 1 1 d . . .
Cl2 Cl 0.28940(19) 0.5482(13) 0.01289(15) 0.0696(17) Uani 1 1 d . . .

loop_
_atom_site_aniso_label
_atom_site_aniso_U_11
_atom_site_aniso_U_22
_atom_site_aniso_U_33
_atom_site_aniso_U_23
_atom_site_aniso_U_13
_atom_site_aniso_U_12
C1 0.021(9) 0.031(10) 0.086(14) 0.010(10) 0.011(9) -0.007(8)
C2 0.042(11) 0.040(11) 0.069(14) 0.014(10) 0.021(10) 0.009(9)
C3 0.041(10) 0.035(10) 0.041(11) 0.001(8) 0.000(9) 0.001(8)
C4 0.038(10) 0.012(8) 0.049(11) 0.007(8) 0.021(9) 0.003(7)
C5 0.021(8) 0.033(10) 0.048(11) -0.001(8) 0.013(7) -0.011(7)
C6 0.048(11) 0.032(10) 0.034(10) 0.012(8) 0.007(8) -0.009(8)
C7 0.023(6) 0.014(6) 0.047(7) 0.004(5) 0.006(5) 0.006(5)
C8 0.021(5) 0.042(6) 0.047(7) -0.004(7) -0.001(6) -0.007(5)
C9 0.021(5) 0.042(6) 0.047(7) -0.004(7) -0.001(6) -0.007(5)
C10 0.030(8) 0.046(10) 0.021(9) -0.011(8) -0.013(7) 0.015(8)
C11 0.033(9) 0.008(8) 0.048(11) 0.008(7) 0.011(8) -0.001(7)
C12 0.029(9) 0.051(11) 0.022(9) -0.005(8) 0.003(7) 0.006(8)
C13 0.012(8) 0.013(8) 0.055(11) -0.012(8) -0.006(7) 0.000(6)
C14 0.023(8) 0.047(11) 0.041(10) -0.011(9) 0.008(7) 0.001(8)
C15 0.047(11) 0.054(12) 0.052(13) 0.004(10) 0.012(10) -0.003(9)
C16 0.056(12) 0.066(13) 0.039(11) -0.003(10) 0.005(10) 0.023(11)
C17 0.031(10) 0.047(11) 0.065(13) -0.001(10) 0.002(9) 0.012(8)
C18 0.020(8) 0.038(10) 0.027(10) -0.009(8) -0.009(7) 0.013(7)
C19 0.029(9) 0.013(8) 0.035(10) -0.002(7) 0.006(8) 0.002(7)
C20 0.020(8) 0.028(9) 0.051(11) 0.004(8) -0.005(8) -0.003(7)
C21 0.056(12) 0.024(9) 0.019(10) 0.002(7) 0.003(8) -0.005(8)
C22 0.048(11) 0.032(10) 0.033(10) 0.010(8) 0.004(9) -0.006(8)
C23 0.031(9) 0.059(12) 0.019(9) 0.011(8) 0.012(7) 0.002(8)
C24 0.013(8) 0.030(9) 0.066(13) 0.011(9) 0.008(8) 0.000(7)
C25 0.051(11) 0.019(9) 0.033(10) -0.005(7) 0.000(8) 0.016(8)
C26 0.027(8) 0.012(8) 0.055(11) 0.011(8) -0.007(8) 0.004(7)
C27 0.040(10) 0.011(8) 0.051(11) -0.005(8) 0.014(8) 0.006(7)
C28 0.031(9) 0.019(8) 0.043(11) -0.006(8) -0.008(8) 0.004(7)
C29 0.026(9) 0.019(9) 0.055(12) 0.009(8) 0.008(8) 0.009(7)
C30 0.037(10) 0.026(9) 0.034(10) 0.002(8) -0.004(8) 0.000(8)
C31 0.023(6) 0.014(6) 0.047(7) 0.004(5) 0.006(5) 0.006(5)
C32 0.021(6) 0.031(6) 0.067(9) 0.000(7) -0.002(7) -0.009(5)
C33 0.021(6) 0.031(6) 0.067(9) 0.000(7) -0.002(7) -0.009(5)
C34 0.028(9) 0.022(9) 0.033(10) 0.008(7) 0.000(8) -0.007(7)
C35 0.035(10) 0.015(8) 0.047(11) -0.004(8) 0.001(9) 0.011(7)
C36 0.047(10) 0.004(8) 0.056(12) -0.001(8) 0.032(9) 0.006(7)
C37 0.024(8) 0.032(10) 0.058(12) -0.022(9) -0.017(8) -0.006(7)
C38 0.036(10) 0.079(13) 0.017(9) -0.002(9) -0.007(8) 0.028(9)
C39 0.035(10) 0.061(12) 0.052(12) 0.014(9) 0.010(9) 0.015(9)
C40 0.023(8) 0.044(10) 0.034(10) 0.007(8) -0.004(8) 0.006(8)
Cl1 0.039(3) 0.072(3) 0.080(4) 0.019(3) 0.015(2) 0.004(2)
Cl2 0.048(3) 0.102(4) 0.054(3) -0.006(3) -0.013(2) 0.007(3)

loop_
_atom_type_symbol
_atom_type_description
_atom_type_scat_dispersion_real
_atom_type_scat_dispersion_imag
_atom_type_scat_source
C C 0.0033 0.0016 'International Tables Vol C Tables 4.2.6.8 and 6.1.1.4'
H H 0.0000 0.0000 'International Tables Vol C Tables 4.2.6.8 and 6.1.1.4'
Cl Cl 0.1484 0.1585 'International Tables Vol C Tables 4.2.6.8 and 6.1.1.4'

loop_
_geom_angle_atom_site_label_1
_geom_angle_atom_site_label_2
_geom_angle_atom_site_label_3
_geom_angle
_geom_angle_site_symmetry_1
_geom_angle_site_symmetry_3
C6 C1 C2 123.0(15) . .
C6 C1 Cl1 121.0(13) . .
C2 C1 Cl1 115.9(14) . .
C3 C2 C1 118.8(16) . .
C3 C2 H2 120.6 . .
C1 C2 H2 120.6 . .
C2 C3 C4 119.7(15) . .
C2 C3 H3 120.2 . .
C4 C3 H3 120.2 . .
C34 C4 C5 121.0(14) . .
C34 C4 C3 120.2(14) . .
C5 C4 C3 118.3(14) . .
C6 C5 C7 119.0(14) . .
C6 C5 C4 120.7(15) . .
C7 C5 C4 120.3(13) . .
C1 C6 C5 118.4(15) . .
C1 C6 H6 120.8 . .
C5 C6 H6 120.8 . .
C12 C7 C5 119.0(13) . .
C12 C7 C8 119.4(14) . .
C5 C7 C8 121.4(14) . .
C9 C8 C7 121.1(14) . .
C9 C8 H8 119.5 . .
C7 C8 H8 119.5 . .
C8 C9 C10 120.9(14) . .
C8 C9 H9 119.5 . .
C10 C9 H9 119.5 . .
C9 C10 C11 120.0(14) . .
C9 C10 C13 123.8(12) . .
C11 C10 C13 116.0(14) . .
C12 C11 C10 117.7(14) . .
C12 C11 C28 122.1(14) . .
C10 C11 C28 120.1(15) . .
C7 C12 C11 120.5(13) . .
C7 C12 C29 119.6(14) . .
C11 C12 C29 119.9(14) . .
C14 C13 C18 117.0(14) . .
C14 C13 C10 120.8(13) . .
C18 C13 C10 122.1(12) . .
C15 C14 C13 124.4(15) . .
C15 C14 H14 117.8 . .
C13 C14 H14 117.8 . .
C14 C15 C16 117.7(16) . .
C14 C15 H15 121.1 . .
C16 C15 H15 121.1 . .
C17 C16 C15 121.8(17) . .
C17 C16 H16 119.1 . .
C15 C16 H16 119.1 . .
C16 C17 C18 118.7(16) . .
C16 C17 H17 120.6 . .
C18 C17 H17 120.6 . .
C13 C18 C17 119.5(13) . .
C13 C18 C19 120.3(14) . .
C17 C18 C19 119.7(14) . .
C28 C19 C20 125.5(13) . .
C28 C19 C18 114.8(13) . .
C20 C19 C18 119.7(13) . .
C21 C20 C25 114.7(14) . .
C21 C20 C19 128.2(14) . .
C25 C20 C19 116.5(14) . .
C22 C21 C20 124.0(15) . .
C22 C21 H21 118.0 . .
C20 C21 H21 118.0 . .
C21 C22 C23 120.5(15) . .
C21 C22 H22 119.8 . .
C23 C22 H22 119.8 . .
C24 C23 C22 119.3(15) . .
C24 C23 H23 120.4 . .
C22 C23 H23 120.4 . .
C23 C24 C25 123.0(15) . .
C23 C24 H24 118.5 . .
C25 C24 H24 118.5 . .
C24 C25 C20 117.4(14) . .
C24 C25 C26 122.9(14) . .
C20 C25 C26 119.7(14) . .
C33 C26 C25 125.8(14) . .
C33 C26 C27 114.3(14) . .
C25 C26 C27 119.7(13) . .
C28 C27 C30 119.5(14) . .
C28 C27 C26 119.9(14) . .
C30 C27 C26 120.4(13) . .
C19 C28 C11 124.3(14) . .
C19 C28 C27 116.5(14) . .
C11 C28 C27 119.2(15) . .
C34 C29 C12 122.0(14) . .
C34 C29 C30 118.3(14) . .
C12 C29 C30 119.6(14) . .
C31 C30 C29 119.7(14) . .
C31 C30 C27 120.6(14) . .
C29 C30 C27 119.7(13) . .
C32 C31 C30 118.7(14) . .
C32 C31 C36 119.0(13) . .
C30 C31 C36 122.3(14) . .
C33 C32 C31 121.3(14) . .
C33 C32 H32 119.4 . .
C31 C32 H32 119.4 . .
C32 C33 C26 124.2(14) . .
C32 C33 H33 117.9 . .
C26 C33 H33 117.9 . .
C29 C34 C4 116.1(13) . .
C29 C34 C35 120.4(14) . .
C4 C34 C35 123.5(14) . .
C40 C35 C36 115.5(14) . .
C40 C35 C34 124.5(14) . .
C36 C35 C34 119.9(14) . .
C37 C36 C35 120.0(15) . .
C37 C36 C31 123.2(14) . .
C35 C36 C31 116.5(14) . .
C38 C37 C36 120.0(15) . .
C38 C37 H37 120.0 . .
C36 C37 H37 120.0 . .
C37 C38 C39 121.9(14) . .
C37 C38 Cl2 117.7(13) . .
C39 C38 Cl2 120.4(13) . .
C40 C39 C38 118.2(16) . .
C40 C39 H39 120.9 . .
C38 C39 H39 120.9 . .
C39 C40 C35 124.2(15) . .
C39 C40 H40 117.9 . .
C35 C40 H40 117.9 . .

loop_
_geom_bond_atom_site_label_1
_geom_bond_atom_site_label_2
_geom_bond_distance
_geom_bond_site_symmetry_2
C1 C6 1.37(2) .
C1 C2 1.41(2) .
C1 Cl1 1.766(15) .
C2 C3 1.372(19) .
C2 H2 0.9300 .
C3 C4 1.440(19) .
C3 H3 0.9300 .
C4 C34 1.416(18) .
C4 C5 1.422(18) .
C5 C6 1.382(18) .
C5 C7 1.410(18) .
C6 H6 0.9300 .
C7 C12 1.374(18) .
C7 C8 1.407(17) .
C8 C9 1.328(18) .
C8 H8 0.9300 .
C9 C10 1.395(19) .
C9 H9 0.9300 .
C10 C11 1.415(17) .
C10 C13 1.469(19) .
C11 C12 1.415(18) .
C11 C28 1.430(19) .
C12 C29 1.441(18) .
C13 C14 1.402(17) .
C13 C18 1.408(18) .
C14 C15 1.365(19) .
C14 H14 0.9300 .
C15 C16 1.41(2) .
C15 H15 0.9300 .
C16 C17 1.378(19) .
C16 H16 0.9300 .
C17 C18 1.454(19) .
C17 H17 0.9300 .
C18 C19 1.477(17) .
C19 C28 1.409(19) .
C19 C20 1.463(18) .
C20 C21 1.402(19) .
C20 C25 1.436(18) .
C21 C22 1.316(18) .
C21 H21 0.9300 .
C22 C23 1.388(18) .
C22 H22 0.9300 .
C23 C24 1.300(18) .
C23 H23 0.9300 .
C24 C25 1.426(18) .
C24 H24 0.9300 .
C25 C26 1.469(19) .
C26 C33 1.461(18) .
C26 C27 1.480(19) .
C27 C28 1.450(18) .
C27 C30 1.456(19) .
C29 C34 1.403(19) .
C29 C30 1.458(18) .
C30 C31 1.434(17) .
C31 C32 1.409(18) .
C31 C36 1.454(19) .
C32 C33 1.384(19) .
C32 H32 0.9300 .
C33 H33 0.9300 .
C34 C35 1.482(17) .
C35 C40 1.396(18) .
C35 C36 1.437(19) .
C36 C37 1.384(18) .
C37 C38 1.332(19) .
C37 H37 0.9300 .
C38 C39 1.41(2) .
C38 Cl2 1.741(14) .
C39 C40 1.320(18) .
C39 H39 0.9300 .
C40 H40 0.9300 .
